data_2215115
loop_
_publ_author_name
'Genther, Dane J.'
'Squattrito, Philip J.'
'Kirschbaum, Kristin'
'Pinkerton, A. Alan'

_publ_section_title
;
 Hexaaquazinc(II) 3-ammonionaphthalene-1,5-disulfonate tetrahydrate
;
_journal_coeditor_code HB2484
_journal_issue 9
_journal_name_full 'Acta Crystallographica Section E'
_journal_page_first m2262
_journal_page_last m2262
_journal_paper_doi 10.1107/S1600536807036938
_journal_volume 63
_journal_year 2007
_chemical_formula_iupac '[Zn1 (H2 O1)6] (C10 H8 N1 O6 S2)2 , 4H2 O'
_chemical_formula_moiety 'H12 O6 Zn 2+ , 2C10 H8 N O6 S2 - , 4H2 O'
_chemical_formula_sum 'C20 H36 N2 O22 S4 Zn'
_chemical_formula_weight 850.12
_chemical_name_systematic
;
Hexaaquazinc(II) 3-ammonionaphthalene-1,5-disulfonate tetrahydrate
;
_space_group_IT_number 2
_symmetry_cell_setting triclinic
_symmetry_space_group_name_Hall '-P 1'
_symmetry_space_group_name_H-M 'P -1'
_atom_sites_solution_hydrogens difmap
_atom_sites_solution_primary direct
_atom_sites_solution_secondary difmap
_audit_creation_method SHELXL97
_cell_angle_alpha 114.4970(10)
_cell_angle_beta 101.5630(10)
_cell_angle_gamma 90.8890(10)
_cell_formula_units_Z 1
_cell_length_a 5.4294(2)
_cell_length_b 12.7411(5)
_cell_length_c 12.9537(6)
_cell_measurement_reflns_used 6586
_cell_measurement_temperature 273(2)
_cell_measurement_theta_max 34.4
_cell_measurement_theta_min 3.0
_cell_volume 793.98(6)
_computing_cell_refinement 'SAINT (Bruker, 2001)'
_computing_data_collection 'SMART (Bruker, 2001)'
_computing_data_reduction SAINT
_computing_molecular_graphics SHELXTL
_computing_publication_material 'SHELXTL and local programs'
_computing_structure_refinement SHELXTL
_computing_structure_solution 'SHELXTL (Sheldrick, 2001)'
_diffrn_ambient_temperature 273(2)
_diffrn_measured_fraction_theta_full 1.000
_diffrn_measured_fraction_theta_max 0.925
_diffrn_measurement_device_type 'Bruker SMART 6000 CCD area-detector'
_diffrn_measurement_method \w
_diffrn_radiation_monochromator graphite
_diffrn_radiation_source 'fine-focus sealed tube'
_diffrn_radiation_type MoK\a
_diffrn_radiation_wavelength 0.71073
_diffrn_reflns_av_R_equivalents 0.0257
_diffrn_reflns_av_sigmaI/netI 0.0274
_diffrn_reflns_limit_h_max 8
_diffrn_reflns_limit_h_min -8
_diffrn_reflns_limit_k_max 19
_diffrn_reflns_limit_k_min -20
_diffrn_reflns_limit_l_max 20
_diffrn_reflns_limit_l_min -20
_diffrn_reflns_number 17231
_diffrn_reflns_theta_full 26.00
_diffrn_reflns_theta_max 34.48
_diffrn_reflns_theta_min 1.77
_exptl_absorpt_coefficient_mu 1.133
_exptl_absorpt_correction_T_max 0.890
_exptl_absorpt_correction_T_min 0.757
_exptl_absorpt_correction_type multi-scan
_exptl_absorpt_process_details '(SADABS; Sheldrick, 2004)'
_exptl_crystal_colour colourless
_exptl_crystal_density_diffrn 1.778
_exptl_crystal_density_method 'not measured'
_exptl_crystal_description pyramidal
_exptl_crystal_F_000 440
_exptl_crystal_size_max 0.25
_exptl_crystal_size_mid 0.22
_exptl_crystal_size_min 0.10
_refine_diff_density_max 1.206
_refine_diff_density_min -1.026
_refine_ls_extinction_method none
_refine_ls_goodness_of_fit_ref 0.944
_refine_ls_hydrogen_treatment mixed
_refine_ls_matrix_type full
_refine_ls_number_parameters 281
_refine_ls_number_reflns 6235
_refine_ls_number_restraints 8
_refine_ls_restrained_S_all 0.948
_refine_ls_R_factor_all 0.0419
_refine_ls_R_factor_gt 0.0384
_refine_ls_shift/su_max 0.004
_refine_ls_shift/su_mean 0.000
_refine_ls_structure_factor_coef Fsqd
_refine_ls_weighting_details 'calc w = 1/[\s^2^(Fo^2^)+(0.0664P)^2^+0.8611P] where P=(Fo^2^+2Fc^2^)/3'
_refine_ls_weighting_scheme calc
_refine_ls_wR_factor_gt 0.1051
_refine_ls_wR_factor_ref 0.1073
_reflns_number_gt 5724
_reflns_number_total 6235
_reflns_threshold_expression I>2\s(I)
_cod_data_source_file hb2484.cif
_cod_data_source_block I
_cod_original_cell_volume 793.97(6)
_cod_database_code 2215115
_cod_database_fobs_code 2215115

loop_
_symmetry_equiv_pos_as_xyz
'x, y, z'
'-x, -y, -z'

loop_
_atom_site_type_symbol
_atom_site_label
_atom_site_fract_x
_atom_site_fract_y
_atom_site_fract_z
_atom_site_U_iso_or_equiv
_atom_site_adp_type
_atom_site_calc_flag
_atom_site_refinement_flags
_atom_site_occupancy
Zn Zn1 0.0000 0.0000 0.0000 0.01329(6) Uani d S 1
O O7 -0.2667(2) -0.12300(10) -0.00440(10) 0.01655(19) Uani d D 1
H H9 -0.347(5) -0.168(2) -0.0698(16) 0.025 Uiso d D 1
H H10 -0.227(5) -0.154(2) 0.037(2) 0.025 Uiso d D 1
O O8 -0.0542(2) 0.10549(11) 0.16894(10) 0.0191(2) Uani d D 1
H H11 -0.166(4) 0.148(2) 0.181(2) 0.029 Uiso d D 1
H H12 0.062(4) 0.148(2) 0.220(2) 0.029 Uiso d D 1
O O9 0.3033(2) -0.05209(12) 0.08378(12) 0.0214(2) Uani d D 1
H H13 0.433(4) -0.066(2) 0.060(2) 0.032 Uiso d D 1
H H14 0.275(6) -0.090(2) 0.119(2) 0.032 Uiso d D 1
S S1 0.53398(6) 0.32440(3) 0.32236(3) 0.01257(7) Uani d . 1
O O1 0.5772(2) 0.25319(10) 0.20550(10) 0.0174(2) Uani d . 1
O O2 0.3014(2) 0.28147(10) 0.33812(10) 0.0182(2) Uani d . 1
O O3 0.7536(2) 0.34056(10) 0.41396(11) 0.0197(2) Uani d . 1
S S2 0.01825(7) 0.76440(3) 0.20463(3) 0.01679(8) Uani d . 1
O O4 0.2443(2) 0.80350(13) 0.18042(14) 0.0272(3) Uani d . 1
O O5 -0.2114(2) 0.75525(12) 0.12018(12) 0.0237(2) Uani d . 1
O O6 0.0005(3) 0.83525(11) 0.32527(11) 0.0236(2) Uani d . 1
N N1 0.8696(3) 0.75553(12) 0.48044(12) 0.0181(2) Uani d . 1
H H6 0.931(5) 0.779(2) 0.441(2) 0.022 Uiso d . 1
H H7 0.975(5) 0.731(2) 0.523(2) 0.022 Uiso d . 1
H H8 0.810(5) 0.811(2) 0.524(2) 0.022 Uiso d . 1
C C1 0.4944(3) 0.46453(12) 0.32637(12) 0.0129(2) Uani d . 1
C C2 0.6842(3) 0.55153(12) 0.39906(12) 0.0140(2) Uani d . 1
H H1 0.823(5) 0.537(2) 0.442(2) 0.017 Uiso d . 1
C C3 0.6666(3) 0.66315(12) 0.40379(12) 0.0143(2) Uani d . 1
C C4 0.4673(3) 0.68879(12) 0.33900(13) 0.0150(2) Uani d . 1
H H2 0.453(5) 0.762(2) 0.342(2) 0.018 Uiso d . 1
C C5 0.0526(3) 0.62251(13) 0.19425(13) 0.0149(2) Uani d . 1
C C6 -0.1367(3) 0.53564(14) 0.12033(14) 0.0182(3) Uani d . 1
H H3 -0.266(5) 0.556(2) 0.080(2) 0.022 Uiso d . 1
C C7 -0.1215(3) 0.42251(14) 0.11220(14) 0.0185(3) Uani d . 1
H H4 -0.257(5) 0.358(2) 0.055(2) 0.022 Uiso d . 1
C C8 0.0801(3) 0.39811(13) 0.17860(13) 0.0159(2) Uani d . 1
H H5 0.083(5) 0.321(2) 0.171(2) 0.019 Uiso d . 1
C C9 0.2798(3) 0.48562(12) 0.25578(12) 0.0129(2) Uani d . 1
C C10 0.2676(3) 0.60071(12) 0.26362(12) 0.0133(2) Uani d . 1
O O10 -0.2280(5) 0.04341(18) 0.3472(2) 0.0540(5) Uani d D 1
H H15 -0.171(8) -0.028(2) 0.338(4) 0.081 Uiso d D 1
H H16 -0.233(9) 0.036(4) 0.273(2) 0.081 Uiso d D 1
O O11A 0.5941(15) 0.9487(4) 0.5787(5) 0.091(3) Uani d P 0.628(15)
O O11B 0.687(2) 0.9475(6) 0.5944(16) 0.136(7) Uani d P 0.372(15)

loop_
_atom_site_aniso_label
_atom_site_aniso_U_11
_atom_site_aniso_U_22
_atom_site_aniso_U_33
_atom_site_aniso_U_12
_atom_site_aniso_U_13
_atom_site_aniso_U_23
Zn1 0.01269(10) 0.01336(11) 0.01533(11) 0.00281(7) 0.00337(8) 0.00746(8)
O7 0.0166(5) 0.0175(5) 0.0169(5) 0.0004(4) 0.0012(4) 0.0099(4)
O8 0.0162(5) 0.0202(5) 0.0175(5) 0.0044(4) 0.0030(4) 0.0050(4)
O9 0.0170(5) 0.0293(6) 0.0305(6) 0.0088(4) 0.0090(4) 0.0230(5)
S1 0.01214(13) 0.01096(13) 0.01408(14) 0.00084(10) 0.00037(10) 0.00599(11)
O1 0.0180(5) 0.0148(5) 0.0174(5) 0.0041(4) 0.0042(4) 0.0047(4)
O2 0.0168(5) 0.0185(5) 0.0206(5) -0.0025(4) 0.0037(4) 0.0100(4)
O3 0.0171(5) 0.0174(5) 0.0226(5) -0.0008(4) -0.0061(4) 0.0115(4)
S2 0.01698(15) 0.01829(16) 0.02169(16) 0.00366(12) 0.00445(12) 0.01480(13)
O4 0.0202(5) 0.0358(7) 0.0423(7) 0.0043(5) 0.0094(5) 0.0318(6)
O5 0.0200(5) 0.0283(6) 0.0302(6) 0.0056(4) 0.0014(5) 0.0215(5)
O6 0.0353(7) 0.0156(5) 0.0235(5) 0.0048(5) 0.0084(5) 0.0111(4)
N1 0.0224(6) 0.0141(5) 0.0156(5) -0.0039(4) -0.0032(4) 0.0079(4)
C1 0.0130(5) 0.0115(5) 0.0139(5) 0.0017(4) 0.0019(4) 0.0057(4)
C2 0.0143(5) 0.0123(5) 0.0145(5) -0.0003(4) 0.0000(4) 0.0065(4)
C3 0.0164(6) 0.0120(5) 0.0133(5) -0.0010(4) 0.0005(4) 0.0057(4)
C4 0.0175(6) 0.0120(5) 0.0158(6) 0.0008(4) 0.0019(5) 0.0072(4)
C5 0.0148(6) 0.0163(6) 0.0164(6) 0.0034(4) 0.0029(5) 0.0099(5)
C6 0.0156(6) 0.0206(6) 0.0197(6) 0.0019(5) 0.0002(5) 0.0116(5)
C7 0.0160(6) 0.0178(6) 0.0197(6) 0.0003(5) -0.0010(5) 0.0083(5)
C8 0.0139(5) 0.0143(6) 0.0184(6) 0.0010(4) 0.0008(5) 0.0072(5)
C9 0.0129(5) 0.0127(5) 0.0135(5) 0.0022(4) 0.0024(4) 0.0061(4)
C10 0.0141(5) 0.0133(5) 0.0138(5) 0.0021(4) 0.0025(4) 0.0074(4)
O10 0.0723(15) 0.0376(10) 0.0527(12) 0.0136(9) 0.0136(11) 0.0199(9)
O11A 0.117(5) 0.042(2) 0.057(3) 0.039(3) -0.040(3) -0.0083(18)
O11B 0.103(7) 0.018(3) 0.253(15) -0.019(3) 0.150(9) -0.023(5)

loop_
_atom_type_symbol
_atom_type_description
_atom_type_scat_dispersion_real
_atom_type_scat_dispersion_imag
_atom_type_scat_source
C C 0.0033 0.0016 'International Tables Vol C Tables 4.2.6.8 and 6.1.1.4'
H H 0.0000 0.0000 'International Tables Vol C Tables 4.2.6.8 and 6.1.1.4'
N N 0.0061 0.0033 'International Tables Vol C Tables 4.2.6.8 and 6.1.1.4'
O O 0.0106 0.0060 'International Tables Vol C Tables 4.2.6.8 and 6.1.1.4'
S S 0.1246 0.1234 'International Tables Vol C Tables 4.2.6.8 and 6.1.1.4'
Zn Zn 0.2839 1.4301 'International Tables Vol C Tables 4.2.6.8 and 6.1.1.4'

loop_
_geom_angle_atom_site_label_1
_geom_angle_atom_site_label_2
_geom_angle_atom_site_label_3
_geom_angle_site_symmetry_1
_geom_angle_site_symmetry_3
_geom_angle
_geom_angle_publ_flag
O9 Zn1 O9 . 2 180.0 ?
O9 Zn1 O7 . . 94.77(5) n
O9 Zn1 O7 2 . 85.24(5) ?
O9 Zn1 O7 . 2 85.24(5) ?
O9 Zn1 O7 2 2 94.76(5) ?
O7 Zn1 O7 . 2 180.0 ?
O9 Zn1 O8 . 2 93.93(5) ?
O9 Zn1 O8 2 2 86.07(5) ?
O7 Zn1 O8 . 2 93.91(5) ?
O7 Zn1 O8 2 2 86.09(5) ?
O9 Zn1 O8 . . 86.07(5) n
O9 Zn1 O8 2 . 93.93(5) ?
O7 Zn1 O8 . . 86.08(5) n
O7 Zn1 O8 2 . 93.92(5) ?
O8 Zn1 O8 2 . 180.0 ?
Zn1 O7 H9 . . 115.4(19) ?
Zn1 O7 H10 . . 118(2) ?
H9 O7 H10 . . 113(3) ?
Zn1 O8 H11 . . 124(2) ?
Zn1 O8 H12 . . 121(2) ?
H11 O8 H12 . . 99(3) ?
Zn1 O9 H13 . . 122(2) ?
Zn1 O9 H14 . . 118(2) ?
H13 O9 H14 . . 113(3) ?
O3 S1 O2 . . 114.10(7) ?
O3 S1 O1 . . 112.15(7) ?
O2 S1 O1 . . 111.45(7) ?
O3 S1 C1 . . 105.83(7) ?
O2 S1 C1 . . 107.51(7) ?
O1 S1 C1 . . 105.11(7) ?
O5 S2 O4 . . 113.19(8) ?
O5 S2 O6 . . 112.69(8) ?
O4 S2 O6 . . 111.13(9) ?
O5 S2 C5 . . 106.45(7) ?
O4 S2 C5 . . 107.12(8) ?
O6 S2 C5 . . 105.70(7) ?
C3 N1 H6 . . 108.6(19) ?
C3 N1 H7 . . 110.0(17) ?
H6 N1 H7 . . 115(3) ?
C3 N1 H8 . . 109.7(18) ?
H6 N1 H8 . . 106(3) ?
H7 N1 H8 . . 108(2) ?
C2 C1 C9 . . 121.35(13) ?
C2 C1 S1 . . 116.45(10) ?
C9 C1 S1 . . 122.18(10) ?
C1 C2 C3 . . 119.06(13) ?
C1 C2 H1 . . 121.1(15) ?
C3 C2 H1 . . 119.8(15) ?
C4 C3 C2 . . 122.40(13) ?
C4 C3 N1 . . 118.54(13) ?
C2 C3 N1 . . 119.06(13) ?
C3 C4 C10 . . 119.75(13) ?
C3 C4 H2 . . 123.3(15) ?
C10 C4 H2 . . 116.9(15) ?
C6 C5 C10 . . 121.47(13) ?
C6 C5 S2 . . 117.93(11) ?
C10 C5 S2 . . 120.57(11) ?
C5 C6 C7 . . 119.90(14) ?
C5 C6 H3 . . 116.4(17) ?
C7 C6 H3 . . 123.7(17) ?
C8 C7 C6 . . 120.54(14) ?
C8 C7 H4 . . 119.9(15) ?
C6 C7 H4 . . 119.6(15) ?
C7 C8 C9 . . 121.15(14) ?
C7 C8 H5 . . 118.2(15) ?
C9 C8 H5 . . 120.7(15) ?
C8 C9 C10 . . 118.74(13) ?
C8 C9 C1 . . 123.30(13) ?
C10 C9 C1 . . 117.96(12) ?
C4 C10 C5 . . 122.34(13) ?
C4 C10 C9 . . 119.47(13) ?
C5 C10 C9 . . 118.19(13) ?
H15 O10 H16 . . 97(4) ?

loop_
_geom_bond_atom_site_label_1
_geom_bond_atom_site_label_2
_geom_bond_site_symmetry_2
_geom_bond_distance
_geom_bond_publ_flag
Zn1 O9 . 2.0605(12) yes
Zn1 O9 2 2.0605(12) ?
Zn1 O7 . 2.0925(11) yes
Zn1 O7 2 2.0926(11) ?
Zn1 O8 . 2.1244(12) yes
Zn1 O8 2 2.1244(12) ?
O7 H9 . 0.823(17) ?
O7 H10 . 0.794(17) ?
O8 H11 . 0.817(17) ?
O8 H12 . 0.811(17) ?
O9 H13 . 0.814(17) ?
O9 H14 . 0.812(17) ?
S1 O3 . 1.4471(11) n
S1 O2 . 1.4526(12) n
S1 O1 . 1.4764(12) n
S1 C1 . 1.7820(14) n
S2 O5 . 1.4520(13) n
S2 O4 . 1.4554(13) n
S2 O6 . 1.4694(14) n
S2 C5 . 1.7721(15) n
N1 C3 . 1.4621(19) n
N1 H6 . 0.80(3) ?
N1 H7 . 0.86(3) ?
N1 H8 . 0.82(3) ?
C1 C2 . 1.3739(19) ?
C1 C9 . 1.4328(19) ?
C2 C3 . 1.404(2) ?
C2 H1 . 0.91(2) ?
C3 C4 . 1.363(2) ?
C4 C10 . 1.420(2) ?
C4 H2 . 0.92(2) ?
C5 C6 . 1.375(2) ?
C5 C10 . 1.4297(19) ?
C6 C7 . 1.406(2) ?
C6 H3 . 0.89(3) ?
C7 C8 . 1.375(2) ?
C7 H4 . 1.01(3) ?
C8 C9 . 1.422(2) ?
C8 H5 . 0.94(2) ?
C9 C10 . 1.431(2) ?
O10 H15 . 0.93(4) ?
O10 H16 . 0.92(3) ?
O11A O11B . 0.510(15) ?

loop_
_geom_hbond_atom_site_label_D
_geom_hbond_atom_site_label_H
_geom_hbond_atom_site_label_A
_geom_hbond_site_symmetry_A
_geom_hbond_distance_DH
_geom_hbond_distance_HA
_geom_hbond_distance_DA
_geom_hbond_angle_DHA
_geom_hbond_publ_flag
O7 H9 O1 2 0.823(17) 1.824(17) 2.6360(16) 169(3) yes
O7 H10 O5 1_545 0.794(17) 1.868(18) 2.6452(16) 166(3) yes
O8 H11 O1 1_455 0.816(17) 1.928(17) 2.7439(16) 177(3) yes
O8 H12 O2 . 0.811(17) 1.971(18) 2.7662(17) 166(3) yes
O9 H13 O7 1_655 0.814(17) 1.994(18) 2.8015(17) 172(3) yes
O9 H14 O4 1_545 0.812(17) 1.865(18) 2.6660(17) 169(3) yes
N1 H6 O6 1_655 0.80(3) 2.01(3) 2.7966(19) 166(3) yes
N1 H7 O3 2_766 0.86(3) 1.97(3) 2.8107(18) 166(2) yes
N1 H8 O11A . 0.82(3) 2.08(3) 2.863(6) 160(3) yes
O10 H15 O6 1_545 0.93(4) 1.95(2) 2.876(2) 171(4) yes
O10 H16 O8 . 0.92(3) 2.24(3) 3.036(3) 144(4) yes

loop_
_geom_torsion_atom_site_label_1
_geom_torsion_atom_site_label_2
_geom_torsion_atom_site_label_3
_geom_torsion_atom_site_label_4
_geom_torsion
O3 S1 C1 C2 7.97(13)
O2 S1 C1 C2 130.29(12)
O1 S1 C1 C2 -110.88(12)
O3 S1 C1 C9 -173.49(12)
O2 S1 C1 C9 -51.18(13)
O1 S1 C1 C9 67.66(13)
C9 C1 C2 C3 -0.1(2)
S1 C1 C2 C3 178.47(11)
C1 C2 C3 C4 0.2(2)
C1 C2 C3 N1 -179.51(13)
C2 C3 C4 C10 0.2(2)
N1 C3 C4 C10 179.88(14)
O5 S2 C5 C6 -4.21(15)
O4 S2 C5 C6 -125.58(13)
O6 S2 C5 C6 115.84(13)
O5 S2 C5 C10 177.62(12)
O4 S2 C5 C10 56.25(14)
O6 S2 C5 C10 -62.33(13)
C10 C5 C6 C7 0.3(2)
S2 C5 C6 C7 -177.90(12)
C5 C6 C7 C8 0.7(2)
C6 C7 C8 C9 -0.9(2)
C7 C8 C9 C10 0.1(2)
C7 C8 C9 C1 -179.69(14)
C2 C1 C9 C8 179.43(14)
S1 C1 C9 C8 1.0(2)
C2 C1 C9 C10 -0.4(2)
S1 C1 C9 C10 -178.83(11)
C3 C4 C10 C5 179.46(14)
C3 C4 C10 C9 -0.7(2)
C6 C5 C10 C4 178.88(15)
S2 C5 C10 C4 -3.0(2)
C6 C5 C10 C9 -1.0(2)
S2 C5 C10 C9 177.09(11)
C8 C9 C10 C4 -179.08(13)
C1 C9 C10 C4 0.7(2)
C8 C9 C10 C5 0.8(2)
C1 C9 C10 C5 -179.38(12)
